data_4063811
loop_
_publ_author_name
'Wieder, Noah L.'
'Carroll, Patrick J.'
'Berry, Donald H.'

_publ_section_title
;
 Structure and Reactivity of Acetylene Complexes of Bis(imino)pyridine
 Ruthenium(0)
;
_journal_issue 8
_journal_name_full Organometallics
_journal_page_first 2125
_journal_paper_doi 10.1021/om100953g
_journal_volume 30
_journal_year 2011
_chemical_formula_sum 'C63 H57 N3 Ru'
_chemical_formula_weight 957.19
_space_group_IT_number 14
_symmetry_cell_setting monoclinic
_symmetry_Int_Tables_number 14
_symmetry_space_group_name_Hall '-P 2yn'
_symmetry_space_group_name_H-M 'P 1 21/n 1'
_atom_sites_solution_hydrogens geom
_atom_sites_solution_primary direct
_audit_creation_method SHELXL-97
_cell_angle_alpha 90.00
_cell_angle_beta 100.6830(10)
_cell_angle_gamma 90.00
_cell_formula_units_Z 4
_cell_length_a 13.5498(6)
_cell_length_b 14.7146(7)
_cell_length_c 24.6258(12)
_cell_measurement_temperature 143(1)
_cell_volume 4824.8(4)
_computing_data_collection 'CrystalClear (Rigaku, 1999)'
_computing_data_reduction 'CrystalClear (Rigaku, 1999)'
_computing_structure_refinement 'SHELXL-97 (Sheldrick, 1997)'
_computing_structure_solution 'SIR97 (Altomare, 1999)'
_diffrn_ambient_temperature 143(1)
_diffrn_measured_fraction_theta_full 0.992
_diffrn_measured_fraction_theta_max 0.992
_diffrn_measurement_device 'CCD Area Detector'
_diffrn_measurement_device_type 'Rigaku Mercury'
_diffrn_measurement_method 'phi and omega rotations'
_diffrn_radiation_monochromator graphite
_diffrn_radiation_source 'rotating anode'
_diffrn_radiation_type MoK\a
_diffrn_radiation_wavelength 0.71073
_diffrn_reflns_av_R_equivalents 0.0276
_diffrn_reflns_av_sigmaI/netI 0.0350
_diffrn_reflns_limit_h_max 17
_diffrn_reflns_limit_h_min -15
_diffrn_reflns_limit_k_max 19
_diffrn_reflns_limit_k_min -16
_diffrn_reflns_limit_l_max 24
_diffrn_reflns_limit_l_min -31
_diffrn_reflns_number 37685
_diffrn_reflns_theta_full 27.50
_diffrn_reflns_theta_max 27.50
_diffrn_reflns_theta_min 2.70
_exptl_absorpt_coefficient_mu 0.370
_exptl_absorpt_correction_T_max 1.0000
_exptl_absorpt_correction_T_min 0.8789
_exptl_absorpt_correction_type multi-scan
_exptl_absorpt_process_details
;  Shape and scale corrections using equivalent reflections.
   Shape function based on spherical harmonics.
   Highest even and odd order for spherical harmonics:  4  and  3
   Laue group:  2/m
   Friedel opposites are equivalent.
;
_exptl_crystal_density_diffrn 1.318
_exptl_crystal_density_method 'not measured'
_exptl_crystal_F_000 2000
_exptl_crystal_size_max 0.28
_exptl_crystal_size_mid 0.15
_exptl_crystal_size_min 0.05
_refine_diff_density_max 1.473
_refine_diff_density_min -0.870
_refine_diff_density_rms 0.073
_refine_ls_extinction_method none
_refine_ls_goodness_of_fit_ref 1.073
_refine_ls_hydrogen_treatment mixed
_refine_ls_matrix_type full
_refine_ls_number_parameters 616
_refine_ls_number_reflns 10984
_refine_ls_number_restraints 0
_refine_ls_restrained_S_all 1.073
_refine_ls_R_factor_all 0.0528
_refine_ls_R_factor_gt 0.0426
_refine_ls_shift/su_max 0.079
_refine_ls_shift/su_mean 0.001
_refine_ls_structure_factor_coef Fsqd
_refine_ls_weighting_details 'calc w=1/[\s^2^(Fo^2^)+(0.0468P)^2^+4.1414P] where P=(Fo^2^+2Fc^2^)/3'
_refine_ls_weighting_scheme calc
_refine_ls_wR_factor_gt 0.0969
_refine_ls_wR_factor_ref 0.1051
_reflns_number_gt 9280
_reflns_number_total 10984
_reflns_threshold_expression >2sigma(I)
_cod_data_source_file om100953g_si_002.cif
_cod_data_source_block UP5083
_cod_original_sg_symbol_H-M 'P 21/n     '
_cod_database_code 4063811

loop_
_symmetry_equiv_pos_as_xyz
'x, y, z'
'-x+1/2, y+1/2, -z+1/2'
'-x, -y, -z'
'x+1/2, -y+1/2, z+1/2'

loop_
_atom_site_label
_atom_site_type_symbol
_atom_site_fract_x
_atom_site_fract_y
_atom_site_fract_z
_atom_site_U_iso_or_equiv
_atom_site_adp_type
_atom_site_occupancy
_atom_site_symmetry_multiplicity
_atom_site_calc_flag
_atom_site_refinement_flags
Ru1 Ru 0.616479(12) 0.379967(12) 0.314411(7) 0.02040(6) Uani 1 1 d .
N1 N 0.48187(13) 0.31477(13) 0.31966(8) 0.0241(4) Uani 1 1 d .
N2 N 0.56327(13) 0.35573(13) 0.23868(8) 0.0238(4) Uani 1 1 d .
N3 N 0.73623(13) 0.41966(13) 0.27523(8) 0.0228(4) Uani 1 1 d .
C1 C 0.42125(16) 0.30416(16) 0.27151(10) 0.0269(5) Uani 1 1 d .
C2 C 0.46419(16) 0.32898(16) 0.22431(10) 0.0259(5) Uani 1 1 d .
C3 C 0.41882(18) 0.32280(17) 0.16895(10) 0.0309(5) Uani 1 1 d .
H3 H 0.3519 0.3055 0.1592 0.041 Uiso 1 1 calc R
C4 C 0.47403(19) 0.34256(18) 0.12830(10) 0.0332(5) Uani 1 1 d .
H4 H 0.4443 0.3384 0.0912 0.044 Uiso 1 1 calc R
C5 C 0.57368(19) 0.36852(18) 0.14314(10) 0.0312(5) Uani 1 1 d .
H5 H 0.6111 0.3809 0.1159 0.041 Uiso 1 1 calc R
C6 C 0.61780(17) 0.37602(15) 0.19853(10) 0.0245(5) Uani 1 1 d .
C7 C 0.71749(16) 0.40868(16) 0.22127(10) 0.0251(5) Uani 1 1 d .
C8 C 0.46154(16) 0.26514(16) 0.36713(10) 0.0251(5) Uani 1 1 d .
C9 C 0.44357(16) 0.31055(16) 0.41408(10) 0.0269(5) Uani 1 1 d .
C10 C 0.43432(17) 0.25985(17) 0.46056(10) 0.0293(5) Uani 1 1 d .
H10 H 0.4234 0.2899 0.4921 0.039 Uiso 1 1 calc R
C11 C 0.44091(17) 0.16595(18) 0.46121(11) 0.0315(5) Uani 1 1 d .
C12 C 0.45640(18) 0.12206(17) 0.41353(11) 0.0308(5) Uani 1 1 d .
H12 H 0.4592 0.0589 0.4132 0.041 Uiso 1 1 calc R
C13 C 0.46789(16) 0.16982(17) 0.36615(10) 0.0283(5) Uani 1 1 d .
C14 C 0.42934(19) 0.41196(18) 0.41543(11) 0.0334(5) Uani 1 1 d .
H14A H 0.3598 0.4264 0.4026 0.050 Uiso 1 1 calc R
H14B H 0.4694 0.4406 0.3920 0.050 Uiso 1 1 calc R
H14C H 0.4498 0.4335 0.4526 0.050 Uiso 1 1 calc R
C15 C 0.4350(2) 0.1135(2) 0.51325(12) 0.0426(7) Uani 1 1 d .
H15A H 0.4167 0.1540 0.5403 0.064 Uiso 1 1 calc R
H15B H 0.4992 0.0867 0.5275 0.064 Uiso 1 1 calc R
H15C H 0.3854 0.0665 0.5050 0.064 Uiso 1 1 calc R
C16 C 0.4900(2) 0.11764(17) 0.31696(11) 0.0340(6) Uani 1 1 d .
H16A H 0.5145 0.0582 0.3286 0.051 Uiso 1 1 calc R
H16B H 0.5400 0.1494 0.3013 0.051 Uiso 1 1 calc R
H16C H 0.4297 0.1122 0.2897 0.051 Uiso 1 1 calc R
C17 C 0.31635(18) 0.2674(2) 0.26457(11) 0.0367(6) Uani 1 1 d .
H17A H 0.3016 0.2521 0.3001 0.055 Uiso 1 1 calc R
H17B H 0.3106 0.2141 0.2418 0.055 Uiso 1 1 calc R
H17C H 0.2697 0.3126 0.2474 0.055 Uiso 1 1 calc R
C18 C 0.79157(18) 0.4275(2) 0.18403(10) 0.0338(6) Uani 1 1 d .
H18A H 0.7859 0.4898 0.1723 0.051 Uiso 1 1 calc R
H18B H 0.7776 0.3885 0.1523 0.051 Uiso 1 1 calc R
H18C H 0.8584 0.4161 0.2037 0.051 Uiso 1 1 calc R
C19 C 0.83582(16) 0.45470(16) 0.29817(9) 0.0240(5) Uani 1 1 d .
C20 C 0.91543(17) 0.39361(16) 0.31437(10) 0.0262(5) Uani 1 1 d .
C21 C 1.01079(17) 0.42967(18) 0.33324(10) 0.0302(5) Uani 1 1 d .
H21 H 1.0644 0.3899 0.3435 0.040 Uiso 1 1 calc R
C22 C 1.02900(17) 0.52241(18) 0.33729(10) 0.0319(5) Uani 1 1 d .
C23 C 0.94858(18) 0.58071(18) 0.32070(10) 0.0311(5) Uani 1 1 d .
H23 H 0.9594 0.6431 0.3235 0.041 Uiso 1 1 calc R
C24 C 0.85195(17) 0.54861(17) 0.30000(9) 0.0263(5) Uani 1 1 d .
C25 C 0.90212(19) 0.29272(18) 0.31235(12) 0.0359(6) Uani 1 1 d .
H25A H 0.9647 0.2642 0.3095 0.054 Uiso 1 1 calc R
H25B H 0.8522 0.2767 0.2808 0.054 Uiso 1 1 calc R
H25C H 0.8809 0.2725 0.3454 0.054 Uiso 1 1 calc R
C26 C 1.13353(19) 0.5580(2) 0.35855(13) 0.0445(7) Uani 1 1 d .
H26A H 1.1490 0.5518 0.3980 0.067 Uiso 1 1 calc R
H26B H 1.1369 0.6210 0.3488 0.067 Uiso 1 1 calc R
H26C H 1.1811 0.5239 0.3423 0.067 Uiso 1 1 calc R
C27 C 0.77034(19) 0.61501(17) 0.27712(11) 0.0323(5) Uani 1 1 d .
H27A H 0.7890 0.6747 0.2911 0.048 Uiso 1 1 calc R
H27B H 0.7088 0.5972 0.2881 0.048 Uiso 1 1 calc R
H27C H 0.7612 0.6156 0.2375 0.048 Uiso 1 1 calc R
C28 C 0.68458(16) 0.26304(16) 0.34892(10) 0.0251(5) Uani 1 1 d .
C29 C 0.71748(17) 0.20082(17) 0.37919(10) 0.0295(5) Uani 1 1 d .
C30 C 0.7581(2) 0.13465(18) 0.41999(12) 0.0361(6) Uani 1 1 d .
C31 C 0.7125(2) 0.1197(2) 0.46615(14) 0.0496(8) Uani 1 1 d .
H31 H 0.6534 0.1501 0.4686 0.066 Uiso 1 1 calc R
C32 C 0.7535(3) 0.0610(3) 0.50769(16) 0.0724(13) Uani 1 1 d .
H32 H 0.7227 0.0532 0.5381 0.096 Uiso 1 1 calc R
C33 C 0.8394(4) 0.0140(2) 0.50451(19) 0.0838(16) Uani 1 1 d .
H33 H 0.8672 -0.0254 0.5328 0.112 Uiso 1 1 calc R
C34 C 0.8845(3) 0.0253(3) 0.45918(19) 0.0807(15) Uani 1 1 d .
H34 H 0.9418 -0.0079 0.4566 0.107 Uiso 1 1 calc R
C35 C 0.8451(2) 0.0863(2) 0.41693(14) 0.0547(9) Uani 1 1 d .
H35 H 0.8771 0.0944 0.3870 0.073 Uiso 1 1 calc R
C36 C 0.54767(15) 0.50827(15) 0.31150(9) 0.0223(4) Uani 1 1 d .
C37 C 0.57388(16) 0.56797(15) 0.35406(9) 0.0228(4) Uani 1 1 d .
C38 C 0.65779(15) 0.54295(15) 0.39835(9) 0.0216(4) Uani 1 1 d .
C39 C 0.68485(16) 0.45327(16) 0.40279(9) 0.0233(4) Uani 1 1 d .
C40 C 0.46337(16) 0.52774(16) 0.26526(10) 0.0258(5) Uani 1 1 d .
C41 C 0.36371(18) 0.51129(18) 0.26914(12) 0.0347(6) Uani 1 1 d .
H41 H 0.3487 0.4901 0.3023 0.046 Uiso 1 1 calc R
C42 C 0.2861(2) 0.5259(2) 0.22440(13) 0.0449(7) Uani 1 1 d .
H42 H 0.2201 0.5144 0.2279 0.060 Uiso 1 1 calc R
C43 C 0.3067(2) 0.5574(2) 0.17502(13) 0.0475(8) Uani 1 1 d .
H43 H 0.2548 0.5669 0.1451 0.063 Uiso 1 1 calc R
C44 C 0.4055(2) 0.5749(2) 0.17010(12) 0.0436(7) Uani 1 1 d .
H44 H 0.4197 0.5969 0.1370 0.058 Uiso 1 1 calc R
C45 C 0.48293(19) 0.55957(17) 0.21465(10) 0.0317(5) Uani 1 1 d .
H45 H 0.5489 0.5706 0.2108 0.042 Uiso 1 1 calc R
C46 C 0.51334(16) 0.65271(16) 0.35801(9) 0.0245(5) Uani 1 1 d .
C47 C 0.45547(18) 0.66153(18) 0.39893(10) 0.0313(5) Uani 1 1 d .
H47 H 0.4580 0.6164 0.4256 0.042 Uiso 1 1 calc R
C48 C 0.3941(2) 0.7367(2) 0.40044(13) 0.0425(7) Uani 1 1 d .
H48 H 0.3557 0.7412 0.4279 0.056 Uiso 1 1 calc R
C49 C 0.3897(2) 0.80466(19) 0.36155(12) 0.0403(6) Uani 1 1 d .
H49 H 0.3483 0.8548 0.3626 0.054 Uiso 1 1 calc R
C50 C 0.4473(2) 0.79748(19) 0.32100(12) 0.0388(6) Uani 1 1 d .
H50 H 0.4455 0.8433 0.2948 0.052 Uiso 1 1 calc R
C51 C 0.50810(19) 0.72171(18) 0.31922(11) 0.0337(5) Uani 1 1 d .
H51 H 0.5460 0.7173 0.2915 0.045 Uiso 1 1 calc R
C52 C 0.71199(16) 0.61284(16) 0.43639(9) 0.0231(5) Uani 1 1 d .
C53 C 0.74263(17) 0.59386(17) 0.49251(10) 0.0264(5) Uani 1 1 d .
H53 H 0.7298 0.5368 0.5059 0.035 Uiso 1 1 calc R
C54 C 0.79176(18) 0.65819(19) 0.52868(10) 0.0328(5) Uani 1 1 d .
H54 H 0.8121 0.6439 0.5659 0.044 Uiso 1 1 calc R
C55 C 0.81069(19) 0.74374(19) 0.50971(11) 0.0362(6) Uani 1 1 d .
H55 H 0.8438 0.7871 0.5339 0.048 Uiso 1 1 calc R
C56 C 0.77989(19) 0.76402(19) 0.45445(11) 0.0360(6) Uani 1 1 d .
H56 H 0.7917 0.8217 0.4416 0.048 Uiso 1 1 calc R
C57 C 0.73156(18) 0.69953(17) 0.41783(10) 0.0303(5) Uani 1 1 d .
H57 H 0.7120 0.7141 0.3806 0.040 Uiso 1 1 calc R
C58 C 0.77258(16) 0.41356(16) 0.43985(9) 0.0241(5) Uani 1 1 d .
C59 C 0.75775(18) 0.34519(17) 0.47670(11) 0.0315(5) Uani 1 1 d .
H59 H 0.6930 0.3247 0.4774 0.042 Uiso 1 1 calc R
C60 C 0.8382(2) 0.3075(2) 0.51228(12) 0.0397(6) Uani 1 1 d .
H60 H 0.8272 0.2631 0.5374 0.053 Uiso 1 1 calc R
C61 C 0.9354(2) 0.3356(2) 0.51067(12) 0.0407(6) Uani 1 1 d .
H61 H 0.9897 0.3096 0.5342 0.054 Uiso 1 1 calc R
C62 C 0.95096(18) 0.40243(19) 0.47400(11) 0.0359(6) Uani 1 1 d .
H62 H 1.0160 0.4210 0.4726 0.048 Uiso 1 1 calc R
C63 C 0.87011(17) 0.44234(17) 0.43908(10) 0.0283(5) Uani 1 1 d .
H63 H 0.8813 0.4885 0.4151 0.038 Uiso 1 1 calc R
H39 H 0.6255(19) 0.4069(19) 0.3906(11) 0.029(7) Uiso 1 1 d .

loop_
_atom_site_aniso_label
_atom_site_aniso_U_11
_atom_site_aniso_U_22
_atom_site_aniso_U_33
_atom_site_aniso_U_23
_atom_site_aniso_U_13
_atom_site_aniso_U_12
Ru1 0.01896(10) 0.02139(11) 0.02026(10) -0.00062(7) 0.00210(6) 0.00046(6)
N1 0.0222(9) 0.0242(10) 0.0256(10) -0.0007(8) 0.0039(7) 0.0000(7)
N2 0.0231(9) 0.0233(10) 0.0237(10) -0.0016(8) 0.0012(7) 0.0013(7)
N3 0.0208(9) 0.0225(10) 0.0242(10) -0.0003(8) 0.0022(7) 0.0010(7)
C1 0.0212(10) 0.0242(12) 0.0333(13) -0.0014(10) 0.0000(9) 0.0001(8)
C2 0.0221(10) 0.0240(12) 0.0297(12) -0.0035(10) -0.0004(8) 0.0006(9)
C3 0.0282(12) 0.0289(13) 0.0321(13) -0.0040(10) -0.0032(9) -0.0002(9)
C4 0.0383(13) 0.0331(14) 0.0244(12) -0.0051(10) -0.0041(10) 0.0003(11)
C5 0.0355(13) 0.0335(14) 0.0240(12) -0.0028(10) 0.0042(9) 0.0013(10)
C6 0.0276(11) 0.0243(12) 0.0220(11) -0.0020(9) 0.0051(9) 0.0025(9)
C7 0.0242(11) 0.0259(12) 0.0253(12) 0.0006(9) 0.0049(8) 0.0024(9)
C8 0.0198(10) 0.0264(12) 0.0288(12) 0.0018(10) 0.0042(8) -0.0010(8)
C9 0.0212(10) 0.0264(12) 0.0339(13) 0.0015(10) 0.0075(9) -0.0001(9)
C10 0.0240(11) 0.0331(13) 0.0313(13) 0.0019(10) 0.0069(9) 0.0022(9)
C11 0.0243(11) 0.0333(14) 0.0373(14) 0.0074(11) 0.0068(9) -0.0010(10)
C12 0.0277(12) 0.0239(12) 0.0398(14) 0.0039(10) 0.0042(10) -0.0019(9)
C13 0.0208(11) 0.0288(13) 0.0346(13) -0.0002(10) 0.0033(9) -0.0016(9)
C14 0.0359(13) 0.0313(13) 0.0363(14) 0.0012(11) 0.0157(11) 0.0030(10)
C15 0.0479(16) 0.0396(16) 0.0427(17) 0.0115(13) 0.0148(13) 0.0007(12)
C16 0.0352(13) 0.0268(13) 0.0396(15) -0.0063(11) 0.0058(11) -0.0007(10)
C17 0.0260(12) 0.0414(15) 0.0397(15) 0.0007(12) -0.0018(10) -0.0065(10)
C18 0.0305(12) 0.0467(16) 0.0251(12) -0.0004(11) 0.0079(9) -0.0026(11)
C19 0.0232(10) 0.0284(12) 0.0209(11) -0.0011(9) 0.0054(8) -0.0022(9)
C20 0.0248(11) 0.0300(12) 0.0245(12) -0.0012(10) 0.0068(9) 0.0006(9)
C21 0.0227(11) 0.0390(14) 0.0287(12) 0.0015(11) 0.0043(9) 0.0026(10)
C22 0.0255(11) 0.0398(15) 0.0306(13) -0.0020(11) 0.0057(9) -0.0069(10)
C23 0.0327(12) 0.0297(13) 0.0320(13) -0.0014(10) 0.0087(10) -0.0073(10)
C24 0.0271(11) 0.0296(12) 0.0230(11) 0.0006(10) 0.0069(8) -0.0015(9)
C25 0.0291(12) 0.0293(13) 0.0495(16) -0.0024(12) 0.0080(11) 0.0038(10)
C26 0.0302(13) 0.0498(18) 0.0506(18) -0.0035(14) 0.0003(11) -0.0095(12)
C27 0.0345(13) 0.0265(13) 0.0363(14) 0.0052(10) 0.0076(10) 0.0006(10)
C28 0.0234(10) 0.0251(12) 0.0265(12) -0.0016(9) 0.0034(8) 0.0012(9)
C29 0.0263(11) 0.0268(13) 0.0340(13) -0.0031(10) 0.0022(9) 0.0012(9)
C30 0.0365(13) 0.0247(13) 0.0402(15) -0.0010(11) -0.0105(11) -0.0013(10)
C31 0.0442(16) 0.0485(18) 0.0496(18) 0.0191(14) -0.0084(13) -0.0189(13)
C32 0.088(3) 0.059(2) 0.056(2) 0.0268(18) -0.0243(19) -0.039(2)
C33 0.126(4) 0.0313(18) 0.065(3) 0.0094(18) -0.056(3) -0.008(2)
C34 0.093(3) 0.044(2) 0.079(3) -0.025(2) -0.052(2) 0.0343(19)
C35 0.0533(18) 0.0439(18) 0.0544(19) -0.0167(15) -0.0225(14) 0.0198(14)
C36 0.0204(10) 0.0232(11) 0.0233(11) 0.0032(9) 0.0040(8) 0.0013(8)
C37 0.0227(10) 0.0212(11) 0.0248(11) 0.0018(9) 0.0055(8) 0.0008(8)
C38 0.0217(10) 0.0239(11) 0.0200(10) -0.0006(9) 0.0056(8) -0.0005(8)
C39 0.0215(10) 0.0261(12) 0.0219(11) -0.0003(9) 0.0027(8) -0.0008(8)
C40 0.0269(11) 0.0208(11) 0.0268(12) -0.0031(9) -0.0023(9) 0.0060(8)
C41 0.0293(12) 0.0343(14) 0.0388(14) -0.0019(11) 0.0014(10) 0.0065(10)
C42 0.0276(13) 0.0458(17) 0.0552(19) -0.0101(14) -0.0081(12) 0.0107(11)
C43 0.0424(16) 0.0444(17) 0.0457(18) -0.0071(14) -0.0180(12) 0.0134(13)
C44 0.0589(18) 0.0382(16) 0.0276(14) -0.0001(12) -0.0082(12) 0.0112(13)
C45 0.0360(13) 0.0285(13) 0.0283(13) 0.0000(10) 0.0003(10) 0.0033(10)
C46 0.0233(10) 0.0228(11) 0.0260(12) -0.0033(9) 0.0010(8) -0.0004(8)
C47 0.0341(12) 0.0312(13) 0.0295(13) -0.0010(10) 0.0078(10) 0.0039(10)
C48 0.0393(14) 0.0423(17) 0.0482(17) -0.0070(13) 0.0145(12) 0.0080(12)
C49 0.0362(14) 0.0336(15) 0.0478(17) -0.0062(13) -0.0009(11) 0.0111(11)
C50 0.0406(14) 0.0295(14) 0.0424(16) 0.0038(12) -0.0026(11) 0.0061(11)
C51 0.0382(13) 0.0292(13) 0.0328(13) 0.0025(11) 0.0044(10) 0.0040(10)
C52 0.0188(10) 0.0275(12) 0.0234(11) -0.0021(9) 0.0046(8) 0.0006(8)
C53 0.0272(11) 0.0268(12) 0.0255(12) -0.0006(10) 0.0057(9) 0.0021(9)
C54 0.0294(12) 0.0411(15) 0.0261(12) -0.0061(11) 0.0006(9) 0.0034(10)
C55 0.0329(13) 0.0389(15) 0.0369(14) -0.0124(12) 0.0064(10) -0.0079(11)
C56 0.0386(14) 0.0308(14) 0.0398(15) -0.0043(11) 0.0101(11) -0.0109(11)
C57 0.0329(12) 0.0295(13) 0.0285(13) 0.0001(10) 0.0061(9) -0.0032(10)
C58 0.0247(11) 0.0228(11) 0.0238(11) -0.0029(9) 0.0016(8) 0.0041(9)
C59 0.0309(12) 0.0282(13) 0.0342(13) 0.0040(11) 0.0027(10) 0.0006(10)
C60 0.0429(15) 0.0370(15) 0.0355(15) 0.0111(12) -0.0027(11) 0.0026(11)
C61 0.0352(14) 0.0422(16) 0.0389(15) 0.0018(13) -0.0085(11) 0.0102(12)
C62 0.0234(12) 0.0439(16) 0.0380(15) -0.0069(12) -0.0003(10) 0.0040(10)
C63 0.0279(11) 0.0303(13) 0.0265(12) -0.0024(10) 0.0044(9) 0.0016(9)

loop_
_atom_type_symbol
_atom_type_description
_atom_type_scat_dispersion_real
_atom_type_scat_dispersion_imag
_atom_type_scat_source
C C 0.0033 0.0016 'International Tables Vol C Tables 4.2.6.8 and 6.1.1.4'
H H 0.0000 0.0000 'International Tables Vol C Tables 4.2.6.8 and 6.1.1.4'
N N 0.0061 0.0033 'International Tables Vol C Tables 4.2.6.8 and 6.1.1.4'
Ru Ru -1.2594 0.8363 'International Tables Vol C Tables 4.2.6.8 and 6.1.1.4'

loop_
_geom_angle_atom_site_label_1
_geom_angle_atom_site_label_2
_geom_angle_atom_site_label_3
_geom_angle
N2 Ru1 C28 107.87(9)
N2 Ru1 N1 78.34(8)
C28 Ru1 N1 85.43(8)
N2 Ru1 C36 92.86(8)
C28 Ru1 C36 157.92(9)
N1 Ru1 C36 91.59(8)
N2 Ru1 N3 77.78(8)
C28 Ru1 N3 95.50(8)
N1 Ru1 N3 155.18(7)
C36 Ru1 N3 96.28(8)
N2 Ru1 C39 164.56(8)
C28 Ru1 C39 86.25(8)
N1 Ru1 C39 109.76(7)
C36 Ru1 C39 74.17(8)
N3 Ru1 C39 95.04(7)
N2 Ru1 H39 161.8(8)
C28 Ru1 H39 79.9(8)
N1 Ru1 H39 86.1(8)
C36 Ru1 H39 78.1(8)
N3 Ru1 H39 118.6(8)
C39 Ru1 H39 24.1(8)
C1 N1 C8 119.05(19)
C1 N1 Ru1 113.84(15)
C8 N1 Ru1 125.56(14)
C6 N2 C2 120.33(19)
C6 N2 Ru1 120.54(15)
C2 N2 Ru1 118.56(15)
C7 N3 C19 115.23(18)
C7 N3 Ru1 113.93(14)
C19 N3 Ru1 130.82(14)
N1 C1 C2 114.7(2)
N1 C1 C17 124.3(2)
C2 C1 C17 121.0(2)
N2 C2 C3 120.1(2)
N2 C2 C1 112.6(2)
C3 C2 C1 127.1(2)
C4 C3 C2 119.6(2)
C5 C4 C3 119.8(2)
C4 C5 C6 120.1(2)
N2 C6 C5 119.9(2)
N2 C6 C7 112.5(2)
C5 C6 C7 127.5(2)
N3 C7 C6 115.1(2)
N3 C7 C18 124.6(2)
C6 C7 C18 120.4(2)
C9 C8 C13 120.8(2)
C9 C8 N1 121.1(2)
C13 C8 N1 117.9(2)
C10 C9 C8 118.8(2)
C10 C9 C14 118.8(2)
C8 C9 C14 122.4(2)
C11 C10 C9 122.0(2)
C10 C11 C12 118.3(2)
C10 C11 C15 120.4(2)
C12 C11 C15 121.3(2)
C11 C12 C13 122.0(2)
C12 C13 C8 118.1(2)
C12 C13 C16 118.9(2)
C8 C13 C16 122.9(2)
C24 C19 C20 121.1(2)
C24 C19 N3 119.3(2)
C20 C19 N3 119.4(2)
C21 C20 C19 117.8(2)
C21 C20 C25 119.2(2)
C19 C20 C25 123.0(2)
C22 C21 C20 122.7(2)
C21 C22 C23 117.9(2)
C21 C22 C26 120.6(2)
C23 C22 C26 121.5(2)
C22 C23 C24 122.0(2)
C23 C24 C19 118.5(2)
C23 C24 C27 119.4(2)
C19 C24 C27 122.0(2)
C29 C28 Ru1 166.0(2)
C28 C29 C30 173.5(3)
C35 C30 C31 117.8(3)
C35 C30 C29 121.9(3)
C31 C30 C29 120.2(3)
C32 C31 C30 121.5(4)
C33 C32 C31 120.4(4)
C32 C33 C34 119.6(3)
C33 C34 C35 120.9(4)
C30 C35 C34 119.8(4)
C37 C36 C40 121.3(2)
C37 C36 Ru1 120.14(16)
C40 C36 Ru1 118.25(16)
C36 C37 C38 117.7(2)
C36 C37 C46 121.06(19)
C38 C37 C46 121.03(19)
C39 C38 C37 117.4(2)
C39 C38 C52 121.5(2)
C37 C38 C52 121.2(2)
C38 C39 C58 127.1(2)
C38 C39 Ru1 107.56(15)
C58 C39 Ru1 120.16(15)
C38 C39 H39 115.0(15)
C58 C39 H39 113.8(15)
Ru1 C39 H39 47.2(14)
C41 C40 C45 117.7(2)
C41 C40 C36 122.2(2)
C45 C40 C36 120.1(2)
C42 C41 C40 121.3(3)
C43 C42 C41 120.2(3)
C42 C43 C44 119.7(2)
C45 C44 C43 120.0(3)
C44 C45 C40 121.1(3)
C51 C46 C47 117.8(2)
C51 C46 C37 121.4(2)
C47 C46 C37 120.7(2)
C48 C47 C46 120.9(2)
C49 C48 C47 120.6(3)
C48 C49 C50 119.3(2)
C49 C50 C51 120.1(3)
C46 C51 C50 121.3(2)
C53 C52 C57 117.8(2)
C53 C52 C38 120.4(2)
C57 C52 C38 121.7(2)
C54 C53 C52 121.3(2)
C53 C54 C55 120.2(2)
C56 C55 C54 119.3(2)
C55 C56 C57 120.9(2)
C56 C57 C52 120.5(2)
C63 C58 C59 118.7(2)
C63 C58 C39 121.9(2)
C59 C58 C39 119.4(2)
C60 C59 C58 120.7(2)
C59 C60 C61 120.2(3)
C62 C61 C60 119.5(2)
C61 C62 C63 120.5(2)
C58 C63 C62 120.3(2)
Ru1 H39 C39 109(2)

loop_
_geom_bond_atom_site_label_1
_geom_bond_atom_site_label_2
_geom_bond_distance
Ru1 N2 1.9042(19)
Ru1 C28 2.060(2)
Ru1 N1 2.0859(18)
Ru1 C36 2.101(2)
Ru1 N3 2.1179(18)
Ru1 C39 2.452(2)
Ru1 H39 1.90(3)
N1 C1 1.321(3)
N1 C8 1.447(3)
N2 C6 1.372(3)
N2 C2 1.381(3)
N3 C7 1.316(3)
N3 C19 1.457(3)
C1 C2 1.440(3)
C1 C17 1.500(3)
C2 C3 1.391(3)
C3 C4 1.387(4)
C4 C5 1.386(4)
C5 C6 1.388(3)
C6 C7 1.445(3)
C7 C18 1.505(3)
C8 C9 1.395(3)
C8 C13 1.406(3)
C9 C10 1.391(3)
C9 C14 1.506(3)
C10 C11 1.385(4)
C11 C12 1.390(4)
C11 C15 1.511(4)
C12 C13 1.395(4)
C13 C16 1.510(4)
C19 C24 1.398(3)
C19 C20 1.404(3)
C20 C21 1.395(3)
C20 C25 1.495(3)
C21 C22 1.387(4)
C22 C23 1.388(4)
C22 C26 1.510(3)
C23 C24 1.396(3)
C24 C27 1.505(3)
C28 C29 1.212(3)
C29 C30 1.434(4)
C30 C35 1.391(4)
C30 C31 1.408(4)
C31 C32 1.374(4)
C32 C33 1.369(7)
C33 C34 1.378(7)
C34 C35 1.403(5)
C36 C37 1.363(3)
C36 C40 1.484(3)
C37 C38 1.469(3)
C37 C46 1.506(3)
C38 C39 1.369(3)
C38 C52 1.490(3)
C39 C58 1.478(3)
C39 H39 1.06(3)
C40 C41 1.392(3)
C40 C45 1.402(3)
C41 C42 1.392(4)
C42 C43 1.377(5)
C43 C44 1.390(4)
C44 C45 1.389(3)
C46 C51 1.387(3)
C46 C47 1.393(3)
C47 C48 1.388(4)
C48 C49 1.378(4)
C49 C50 1.381(4)
C50 C51 1.392(4)
C52 C53 1.396(3)
C52 C57 1.397(3)
C53 C54 1.383(3)
C54 C55 1.383(4)
C55 C56 1.380(4)
C56 C57 1.387(4)
C58 C63 1.391(3)
C58 C59 1.394(3)
C59 C60 1.382(3)
C60 C61 1.388(4)
C61 C62 1.377(4)
C62 C63 1.391(3)
